data_1574883
loop_
_publ_author_name
'Park, Kyoung Chul'
'Lim, Jaewoong'
'Thaggard, Grace C.'
'Maldeni Kankanamalage, Buddhima K. P.'
'Lehman-Andino, Ingrid'
'Liu, Yuan'
'Burrell, Jennii M.'
'Martin, Corey R.'
'Ta, An T.'
'Greytak, Andrew B.'
'Amoroso, Jake W.'
'DiPrete, David D.'
'Smith, Mark D.'
'Phillpot, Simon R.'
'Shustova, Natalia B.'

_publ_section_title
;
 Stimuli-responsive photoswitch-actinide binding: a match made in MOFs.
;
_journal_issue 31
_journal_name_full 'Chemical science'
_journal_page_first 14115
_journal_page_last 14126
_journal_paper_doi 10.1039/d5sc03171k
_journal_volume 16
_journal_year 2025
_chemical_formula_moiety 'Cl, C20 H19 N2 O5'
_chemical_formula_sum 'C20 H19 Cl N2 O5'
_chemical_formula_weight 402.82
_space_group_crystal_system orthorhombic
_space_group_IT_number 61
_space_group_name_Hall '-P 2ac 2ab'
_space_group_name_H-M_alt 'P b c a'
_atom_sites_solution_hydrogens mixed
_atom_sites_solution_primary dual
_atom_sites_solution_secondary difmap
_audit_creation_date 2022-09-23
_audit_creation_method
;
Olex2 1.5
(compiled 2022.04.07 svn.rca3783a0 for OlexSys, GUI svn.r6498)
;
_audit_update_record
;
2025-05-27 deposited with the CCDC.	2025-06-13 downloaded from the CCDC.
;
_cell_angle_alpha 90
_cell_angle_beta 90
_cell_angle_gamma 90
_cell_formula_units_Z 8
_cell_length_a 6.8431(3)
_cell_length_b 21.1213(9)
_cell_length_c 26.1977(11)
_cell_measurement_reflns_used 9967
_cell_measurement_temperature 100(2)
_cell_measurement_theta_max 27.520
_cell_measurement_theta_min 2.478
_cell_volume 3786.5(3)
_computing_cell_refinement 'SAINT V8.40B (Bruker, 2016)'
_computing_data_collection 'Bruker APEX3 v2019.1-0 (Bruker, 2019)'
_computing_data_reduction 'SAINT V8.40B (Bruker, 2016)'
_computing_molecular_graphics 'OLEX2 (Dolomanov et al., 2009)'
_computing_publication_material 'OLEX2 (Dolomanov et al., 2009)'
_computing_structure_refinement 'XL (Sheldrick, 2015)'
_computing_structure_solution 'XT (Sheldrick, 2015)'
_diffrn_ambient_temperature 100(2)
_diffrn_detector PHOTON-II
_diffrn_detector_area_resol_mean 7.39
_diffrn_detector_type 'area detector'
_diffrn_measured_fraction_theta_full 0.999
_diffrn_measured_fraction_theta_max 0.998
_diffrn_measurement_device 'three-circle diffractometer'
_diffrn_measurement_device_type 'Bruker D8 Quest'
_diffrn_measurement_method '\w and \f scans'
_diffrn_radiation_monochromator 'mirror optics'
_diffrn_radiation_probe x-ray
_diffrn_radiation_type MoK\a
_diffrn_radiation_wavelength 0.71073
_diffrn_reflns_av_R_equivalents 0.0701
_diffrn_reflns_av_unetI/netI 0.0331
_diffrn_reflns_Laue_measured_fraction_full 0.999
_diffrn_reflns_Laue_measured_fraction_max 0.998
_diffrn_reflns_limit_h_max 8
_diffrn_reflns_limit_h_min -8
_diffrn_reflns_limit_k_max 27
_diffrn_reflns_limit_k_min -27
_diffrn_reflns_limit_l_max 34
_diffrn_reflns_limit_l_min -34
_diffrn_reflns_number 53020
_diffrn_reflns_point_group_measured_fraction_full 0.999
_diffrn_reflns_point_group_measured_fraction_max 0.998
_diffrn_reflns_theta_full 25.242
_diffrn_reflns_theta_max 27.535
_diffrn_reflns_theta_min 1.928
_diffrn_source 'microfocus sealed X-ray tube'
_diffrn_source_current 1.0
_diffrn_source_power 0.05
_diffrn_source_type 'Incoatec I\ms'
_diffrn_source_voltage 50.0
_diffrn_standards_number 0
_exptl_absorpt_coefficient_mu 0.237
_exptl_absorpt_correction_T_max 0.5629
_exptl_absorpt_correction_T_min 0.5311
_exptl_absorpt_correction_type multi-scan
_exptl_absorpt_process_details
;
SADABS-2016/2 (Bruker,2016/2) was used for absorption correction.
wR2(int) was 0.1211 before and 0.0639 after correction.
The Ratio of minimum to maximum transmission is 0.9435.
The \l/2 correction factor is Not present.
;
_exptl_crystal_colour orange
_exptl_crystal_colour_primary orange
_exptl_crystal_density_diffrn 1.413
_exptl_crystal_description needle
_exptl_crystal_F_000 1680
_exptl_crystal_size_max 0.22
_exptl_crystal_size_mid 0.04
_exptl_crystal_size_min 0.03
_refine_diff_density_max 0.366
_refine_diff_density_min -0.323
_refine_diff_density_rms 0.062
_refine_ls_extinction_method none
_refine_ls_goodness_of_fit_ref 1.095
_refine_ls_hydrogen_treatment mixed
_refine_ls_matrix_type full
_refine_ls_number_parameters 264
_refine_ls_number_reflns 4354
_refine_ls_number_restraints 0
_refine_ls_restrained_S_all 1.095
_refine_ls_R_factor_all 0.0710
_refine_ls_R_factor_gt 0.0532
_refine_ls_shift/su_max 0.000
_refine_ls_shift/su_mean 0.000
_refine_ls_structure_factor_coef Fsqd
_refine_ls_weighting_details 'w=1/[\s^2^(Fo^2^)+(0.0347P)^2^+5.0191P] where P=(Fo^2^+2Fc^2^)/3'
_refine_ls_weighting_scheme calc
_refine_ls_wR_factor_gt 0.1060
_refine_ls_wR_factor_ref 0.1131
_reflns_Friedel_coverage 0.000
_reflns_number_gt 3555
_reflns_number_total 4354
_reflns_threshold_expression 'I > 2\s(I)'
_cod_data_source_file d5sc03171k2.cif
_cod_data_source_block u_csp
_cod_depositor_comments
;
The following automatic conversions were performed:

data item '_diffrn_radiation_probe' value 'X-ray' was changed to
'x-ray' in accordance with the
/home/data/users/saulius/crontab/automatic-downloads/rss-feeds/RSC/lib/dictionaries/cif_core.dic
dictionary named 'cif_core.dic' version 2.4.2 last updated on
2011-04-26.

Automatic conversion script
Id: cif_fix_values 8170 2020-07-09 18:12:32Z antanas 

 Adding full bibliography for 1574882--1574883.cif.
;
_cod_database_code 1574883
_shelx_shelxl_version_number 2019/2
_shelx_space_group_comment
;
The symmetry employed for this shelxl refinement is uniquely defined
by the following loop, which should always be used as a source of
symmetry information in preference to the above space-group names.
They are only intended as comments.
;
_shelx_estimated_absorpt_t_max 0.993
_shelx_estimated_absorpt_t_min 0.950
_olex2_refinement_description
;
1. Fixed Uiso
 At 1.2 times of:
  All C(H) groups
 At 1.5 times of:
  All C(H,H,H) groups
2.a Aromatic/amide H refined with riding coordinates:
 C5(H5), C6(H6), C8(H8), C13(H13), C14(H14), C17(H17), C18(H18), C20(H20)
2.b Idealised Me refined as rotating group:
 C10(H10A,H10B,H10C), C11(H11A,H11B,H11C), C12(H12A,H12B,H12C)
;
_olex2_submission_special_instructions 'No special instructions were received'

loop_
_space_group_symop_operation_xyz
'x, y, z'
'-x+1/2, -y, z+1/2'
'-x, y+1/2, -z+1/2'
'x+1/2, -y+1/2, -z'
'-x, -y, -z'
'x-1/2, y, -z-1/2'
'x, -y-1/2, z-1/2'
'-x-1/2, y-1/2, z'

loop_
_atom_site_label
_atom_site_type_symbol
_atom_site_fract_x
_atom_site_fract_y
_atom_site_fract_z
_atom_site_U_iso_or_equiv
_atom_site_adp_type
_atom_site_occupancy
_atom_site_site_symmetry_order
_atom_site_calc_flag
_atom_site_refinement_flags_posn
_atom_site_refinement_flags_adp
_atom_site_refinement_flags_occupancy
_atom_site_disorder_assembly
_atom_site_disorder_group
Cl1 Cl 0.37174(8) 0.72123(2) 0.08700(2) 0.02011(14) Uani 1 1 d . . . . .
O1 O 0.1881(3) 0.40934(8) 0.54390(6) 0.0248(4) Uani 1 1 d . . . . .
H1 H 0.161(4) 0.3684(14) 0.5502(11) 0.038(8) Uiso 1 1 d . . . . .
O2 O 0.2078(3) 0.37756(7) 0.46219(6) 0.0300(4) Uani 1 1 d . . . . .
O3 O 0.3928(2) 0.71724(7) 0.19933(6) 0.0187(3) Uani 1 1 d . . . . .
H3 H 0.388(4) 0.7196(13) 0.1659(11) 0.035(8) Uiso 1 1 d . . . . .
O4 O 0.6886(3) 0.98720(7) 0.25794(7) 0.0288(4) Uani 1 1 d . . . . .
O5 O 0.6186(3) 0.94956(8) 0.33265(6) 0.0290(4) Uani 1 1 d . . . . .
N1 N 0.3534(3) 0.67041(8) 0.43432(6) 0.0137(4) Uani 1 1 d . . . . .
N2 N 0.6277(3) 0.94489(8) 0.28586(7) 0.0205(4) Uani 1 1 d . . . . .
C1 C 0.3655(3) 0.66645(9) 0.38419(7) 0.0134(4) Uani 1 1 d . . . . .
C2 C 0.3407(3) 0.59786(9) 0.36706(7) 0.0147(4) Uani 1 1 d . . . . .
C3 C 0.3079(3) 0.56569(10) 0.41809(8) 0.0143(4) Uani 1 1 d . . . . .
C4 C 0.3169(3) 0.61057(10) 0.45673(8) 0.0140(4) Uani 1 1 d . . . . .
C5 C 0.2911(3) 0.59626(10) 0.50799(8) 0.0166(4) Uani 1 1 d . . . . .
H5 H 0.297444 0.627896 0.533715 0.020 Uiso 1 1 calc R U . . .
C6 C 0.2555(3) 0.53324(10) 0.51963(8) 0.0180(4) Uani 1 1 d . . . . .
H6 H 0.236615 0.521226 0.554223 0.022 Uiso 1 1 calc R U . . .
C7 C 0.2468(3) 0.48711(10) 0.48154(8) 0.0176(4) Uani 1 1 d . . . . .
C8 C 0.2727(3) 0.50340(10) 0.42999(8) 0.0164(4) Uani 1 1 d . . . . .
H8 H 0.265997 0.472106 0.404009 0.020 Uiso 1 1 calc R U . . .
C9 C 0.2120(3) 0.41893(10) 0.49389(8) 0.0199(5) Uani 1 1 d . . . . .
C10 C 0.3713(4) 0.72896(10) 0.46417(8) 0.0204(5) Uani 1 1 d . . . . .
H10A H 0.493246 0.750528 0.455070 0.031 Uiso 1 1 calc R U . . .
H10B H 0.372503 0.718669 0.500645 0.031 Uiso 1 1 calc R U . . .
H10C H 0.260259 0.756745 0.456718 0.031 Uiso 1 1 calc R U . . .
C11 C 0.5290(3) 0.57316(10) 0.34176(8) 0.0190(5) Uani 1 1 d . . . . .
H11A H 0.547770 0.594374 0.308855 0.029 Uiso 1 1 calc R U . . .
H11B H 0.518167 0.527384 0.336329 0.029 Uiso 1 1 calc R U . . .
H11C H 0.640890 0.581996 0.363995 0.029 Uiso 1 1 calc R U . . .
C12 C 0.1603(3) 0.58907(10) 0.33258(8) 0.0196(5) Uani 1 1 d . . . . .
H12A H 0.044781 0.606443 0.349671 0.029 Uiso 1 1 calc R U . . .
H12B H 0.140328 0.543867 0.325935 0.029 Uiso 1 1 calc R U . . .
H12C H 0.181138 0.611298 0.300197 0.029 Uiso 1 1 calc R U . . .
C13 C 0.3993(3) 0.72180(10) 0.35405(8) 0.0153(4) Uani 1 1 d . . . . .
H13 H 0.409936 0.761151 0.371397 0.018 Uiso 1 1 calc R U . . .
C14 C 0.4172(3) 0.72220(10) 0.30294(8) 0.0154(4) Uani 1 1 d . . . . .
H14 H 0.399433 0.683169 0.285531 0.018 Uiso 1 1 calc R U . . .
C15 C 0.4615(3) 0.77765(10) 0.27227(8) 0.0155(4) Uani 1 1 d . . . . .
C16 C 0.4518(3) 0.77288(10) 0.21844(8) 0.0155(4) Uani 1 1 d . . . . .
C17 C 0.5005(3) 0.82491(10) 0.18752(8) 0.0180(4) Uani 1 1 d . . . . .
H17 H 0.493155 0.821383 0.151424 0.022 Uiso 1 1 calc R U . . .
C18 C 0.5588(3) 0.88090(10) 0.20950(8) 0.0186(4) Uani 1 1 d . . . . .
H18 H 0.594268 0.915952 0.188755 0.022 Uiso 1 1 calc R U . . .
C19 C 0.5653(3) 0.88569(10) 0.26230(8) 0.0176(4) Uani 1 1 d . . . . .
C20 C 0.5180(3) 0.83557(10) 0.29369(8) 0.0164(4) Uani 1 1 d . . . . .
H20 H 0.523626 0.840325 0.329722 0.020 Uiso 1 1 calc R U . . .

loop_
_atom_site_aniso_label
_atom_site_aniso_U_11
_atom_site_aniso_U_22
_atom_site_aniso_U_33
_atom_site_aniso_U_23
_atom_site_aniso_U_13
_atom_site_aniso_U_12
Cl1 0.0272(3) 0.0207(3) 0.0123(2) -0.00075(19) -0.0013(2) -0.0027(2)
O1 0.0305(10) 0.0203(8) 0.0235(8) 0.0074(7) -0.0005(7) -0.0044(7)
O2 0.0437(11) 0.0173(8) 0.0291(9) 0.0009(7) 0.0060(8) -0.0005(8)
O3 0.0254(9) 0.0184(8) 0.0123(7) -0.0022(6) -0.0007(6) -0.0020(7)
O4 0.0336(10) 0.0179(8) 0.0349(9) 0.0050(7) -0.0023(8) -0.0084(7)
O5 0.0398(11) 0.0212(8) 0.0261(9) -0.0052(7) 0.0015(8) -0.0044(8)
N1 0.0148(9) 0.0129(8) 0.0136(8) -0.0021(6) 0.0004(7) -0.0014(7)
N2 0.0175(9) 0.0162(9) 0.0280(10) 0.0000(7) 0.0001(8) 0.0000(8)
C1 0.0110(9) 0.0153(10) 0.0140(9) -0.0023(8) -0.0010(8) 0.0004(8)
C2 0.0192(11) 0.0113(9) 0.0137(9) -0.0009(7) 0.0006(8) 0.0000(8)
C3 0.0131(10) 0.0162(10) 0.0135(9) -0.0011(8) 0.0008(8) 0.0014(8)
C4 0.0120(10) 0.0139(10) 0.0163(10) 0.0010(8) -0.0001(8) 0.0014(8)
C5 0.0165(10) 0.0181(10) 0.0152(10) -0.0013(8) 0.0003(8) 0.0004(9)
C6 0.0174(11) 0.0220(11) 0.0148(9) 0.0035(8) 0.0014(8) 0.0004(9)
C7 0.0149(10) 0.0153(10) 0.0226(10) 0.0028(8) 0.0004(9) 0.0005(8)
C8 0.0175(10) 0.0138(10) 0.0180(10) -0.0018(8) 0.0018(8) 0.0013(8)
C9 0.0169(11) 0.0191(11) 0.0237(11) 0.0060(9) 0.0008(9) -0.0006(9)
C10 0.0285(12) 0.0150(10) 0.0176(10) -0.0056(8) 0.0009(9) -0.0032(9)
C11 0.0240(12) 0.0171(10) 0.0160(10) -0.0001(8) 0.0030(9) 0.0043(9)
C12 0.0247(12) 0.0159(10) 0.0182(10) -0.0021(8) -0.0050(9) -0.0027(9)
C13 0.0162(10) 0.0130(9) 0.0167(10) -0.0030(8) 0.0003(8) 0.0000(8)
C14 0.0142(10) 0.0138(10) 0.0182(10) 0.0007(8) -0.0010(8) 0.0004(8)
C15 0.0141(10) 0.0156(10) 0.0169(10) 0.0014(8) -0.0005(8) -0.0001(9)
C16 0.0124(10) 0.0166(10) 0.0177(10) -0.0008(8) 0.0002(8) 0.0012(8)
C17 0.0176(11) 0.0213(11) 0.0151(10) 0.0022(8) 0.0007(8) 0.0017(9)
C18 0.0170(11) 0.0173(10) 0.0216(11) 0.0064(8) 0.0015(9) 0.0005(9)
C19 0.0154(10) 0.0136(10) 0.0238(11) -0.0002(8) -0.0005(9) 0.0007(8)
C20 0.0160(10) 0.0170(10) 0.0161(10) 0.0009(8) -0.0006(8) 0.0018(8)

loop_
_atom_type_symbol
_atom_type_description
_atom_type_scat_dispersion_real
_atom_type_scat_dispersion_imag
_atom_type_scat_source
C C 0.0033 0.0016 'International Tables Vol C Tables 4.2.6.8 and 6.1.1.4'
H H 0.0000 0.0000 'International Tables Vol C Tables 4.2.6.8 and 6.1.1.4'
Cl Cl 0.1484 0.1585 'International Tables Vol C Tables 4.2.6.8 and 6.1.1.4'
N N 0.0061 0.0033 'International Tables Vol C Tables 4.2.6.8 and 6.1.1.4'
O O 0.0106 0.0060 'International Tables Vol C Tables 4.2.6.8 and 6.1.1.4'

loop_
_geom_angle_atom_site_label_1
_geom_angle_atom_site_label_2
_geom_angle_atom_site_label_3
_geom_angle
_geom_angle_site_symmetry_1
_geom_angle_site_symmetry_3
_geom_angle_publ_flag
C9 O1 H1 110.6(18) . . ?
C16 O3 H3 109.5(18) . . ?
C1 N1 C4 111.55(17) . . ?
C1 N1 C10 125.36(18) . . ?
C4 N1 C10 123.08(16) . . ?
O4 N2 O5 123.50(19) . . ?
O4 N2 C19 118.13(18) . . ?
O5 N2 C19 118.36(18) . . ?
N1 C1 C2 110.25(17) . . ?
N1 C1 C13 120.55(18) . . ?
C13 C1 C2 129.20(17) . . ?
C1 C2 C11 110.81(17) . . ?
C1 C2 C12 112.07(17) . . ?
C3 C2 C1 100.52(16) . . ?
C3 C2 C11 110.58(17) . . ?
C3 C2 C12 110.14(17) . . ?
C11 C2 C12 112.16(17) . . ?
C4 C3 C2 109.29(17) . . ?
C8 C3 C2 130.95(18) . . ?
C8 C3 C4 119.75(19) . . ?
C3 C4 N1 108.37(17) . . ?
C5 C4 N1 128.18(19) . . ?
C5 C4 C3 123.45(19) . . ?
C4 C5 H5 121.8 . . ?
C6 C5 C4 116.36(19) . . ?
C6 C5 H5 121.8 . . ?
C5 C6 H6 119.3 . . ?
C5 C6 C7 121.36(19) . . ?
C7 C6 H6 119.3 . . ?
C6 C7 C8 120.71(19) . . ?
C6 C7 C9 121.64(19) . . ?
C8 C7 C9 117.65(19) . . ?
C3 C8 C7 118.37(19) . . ?
C3 C8 H8 120.8 . . ?
C7 C8 H8 120.8 . . ?
O1 C9 C7 112.20(19) . . ?
O2 C9 O1 124.2(2) . . ?
O2 C9 C7 123.6(2) . . ?
N1 C10 H10A 109.5 . . ?
N1 C10 H10B 109.5 . . ?
N1 C10 H10C 109.5 . . ?
H10A C10 H10B 109.5 . . ?
H10A C10 H10C 109.5 . . ?
H10B C10 H10C 109.5 . . ?
C2 C11 H11A 109.5 . . ?
C2 C11 H11B 109.5 . . ?
C2 C11 H11C 109.5 . . ?
H11A C11 H11B 109.5 . . ?
H11A C11 H11C 109.5 . . ?
H11B C11 H11C 109.5 . . ?
C2 C12 H12A 109.5 . . ?
C2 C12 H12B 109.5 . . ?
C2 C12 H12C 109.5 . . ?
H12A C12 H12B 109.5 . . ?
H12A C12 H12C 109.5 . . ?
H12B C12 H12C 109.5 . . ?
C1 C13 H13 117.6 . . ?
C14 C13 C1 124.74(19) . . ?
C14 C13 H13 117.6 . . ?
C13 C14 H14 117.4 . . ?
C13 C14 C15 125.11(19) . . ?
C15 C14 H14 117.4 . . ?
C16 C15 C14 118.95(19) . . ?
C20 C15 C14 122.71(18) . . ?
C20 C15 C16 118.32(19) . . ?
O3 C16 C15 116.67(19) . . ?
O3 C16 C17 122.83(19) . . ?
C17 C16 C15 120.49(19) . . ?
C16 C17 H17 120.0 . . ?
C18 C17 C16 120.02(19) . . ?
C18 C17 H17 120.0 . . ?
C17 C18 H18 120.3 . . ?
C17 C18 C19 119.3(2) . . ?
C19 C18 H18 120.3 . . ?
C18 C19 N2 119.59(19) . . ?
C20 C19 N2 118.34(19) . . ?
C20 C19 C18 122.1(2) . . ?
C15 C20 H20 120.1 . . ?
C19 C20 C15 119.77(19) . . ?
C19 C20 H20 120.1 . . ?

loop_
_geom_bond_atom_site_label_1
_geom_bond_atom_site_label_2
_geom_bond_distance
_geom_bond_site_symmetry_2
_geom_bond_publ_flag
O1 H1 0.90(3) . ?
O1 C9 1.336(3) . ?
O2 C9 1.206(3) . ?
O3 H3 0.88(3) . ?
O3 C16 1.340(3) . ?
O4 N2 1.228(2) . ?
O5 N2 1.231(2) . ?
N1 C1 1.319(2) . ?
N1 C4 1.416(3) . ?
N1 C10 1.468(3) . ?
N2 C19 1.458(3) . ?
C1 C2 1.526(3) . ?
C1 C13 1.430(3) . ?
C2 C3 1.516(3) . ?
C2 C11 1.540(3) . ?
C2 C12 1.541(3) . ?
C3 C4 1.388(3) . ?
C3 C8 1.373(3) . ?
C4 C5 1.388(3) . ?
C5 H5 0.9500 . ?
C5 C6 1.387(3) . ?
C6 H6 0.9500 . ?
C6 C7 1.396(3) . ?
C7 C8 1.405(3) . ?
C7 C9 1.495(3) . ?
C8 H8 0.9500 . ?
C10 H10A 0.9800 . ?
C10 H10B 0.9800 . ?
C10 H10C 0.9800 . ?
C11 H11A 0.9800 . ?
C11 H11B 0.9800 . ?
C11 H11C 0.9800 . ?
C12 H12A 0.9800 . ?
C12 H12B 0.9800 . ?
C12 H12C 0.9800 . ?
C13 H13 0.9500 . ?
C13 C14 1.345(3) . ?
C14 H14 0.9500 . ?
C14 C15 1.452(3) . ?
C15 C16 1.415(3) . ?
C15 C20 1.400(3) . ?
C16 C17 1.405(3) . ?
C17 H17 0.9500 . ?
C17 C18 1.374(3) . ?
C18 H18 0.9500 . ?
C18 C19 1.388(3) . ?
C19 C20 1.379(3) . ?
C20 H20 0.9500 . ?

loop_
_geom_hbond_atom_site_label_D
_geom_hbond_atom_site_label_H
_geom_hbond_atom_site_label_A
_geom_hbond_distance_DH
_geom_hbond_distance_HA
_geom_hbond_distance_DA
_geom_hbond_angle_DHA
_geom_hbond_site_symmetry_A
_geom_hbond_publ_flag
O1 H1 Cl1 0.90(3) 2.14(3) 3.0080(17) 163(3) 2_565 yes
O3 H3 Cl1 0.88(3) 2.07(3) 2.9474(16) 178(3) . yes

loop_
_geom_torsion_atom_site_label_1
_geom_torsion_atom_site_label_2
_geom_torsion_atom_site_label_3
_geom_torsion_atom_site_label_4
_geom_torsion
_geom_torsion_site_symmetry_1
_geom_torsion_site_symmetry_2
_geom_torsion_site_symmetry_3
_geom_torsion_site_symmetry_4
_geom_torsion_publ_flag
O3 C16 C17 C18 179.6(2) . . . . ?
O4 N2 C19 C18 -6.1(3) . . . . ?
O4 N2 C19 C20 172.7(2) . . . . ?
O5 N2 C19 C18 174.7(2) . . . . ?
O5 N2 C19 C20 -6.5(3) . . . . ?
N1 C1 C2 C3 1.3(2) . . . . ?
N1 C1 C2 C11 -115.66(19) . . . . ?
N1 C1 C2 C12 118.2(2) . . . . ?
N1 C1 C13 C14 178.8(2) . . . . ?
N1 C4 C5 C6 179.5(2) . . . . ?
N2 C19 C20 C15 -178.64(19) . . . . ?
C1 N1 C4 C3 0.8(2) . . . . ?
C1 N1 C4 C5 -178.5(2) . . . . ?
C1 C2 C3 C4 -0.8(2) . . . . ?
C1 C2 C3 C8 178.9(2) . . . . ?
C1 C13 C14 C15 -176.7(2) . . . . ?
C2 C1 C13 C14 -0.6(4) . . . . ?
C2 C3 C4 N1 0.1(2) . . . . ?
C2 C3 C4 C5 179.4(2) . . . . ?
C2 C3 C8 C7 -179.7(2) . . . . ?
C3 C4 C5 C6 0.2(3) . . . . ?
C4 N1 C1 C2 -1.3(2) . . . . ?
C4 N1 C1 C13 179.21(18) . . . . ?
C4 C3 C8 C7 0.0(3) . . . . ?
C4 C5 C6 C7 0.1(3) . . . . ?
C5 C6 C7 C8 -0.4(3) . . . . ?
C5 C6 C7 C9 178.9(2) . . . . ?
C6 C7 C8 C3 0.4(3) . . . . ?
C6 C7 C9 O1 1.1(3) . . . . ?
C6 C7 C9 O2 -178.3(2) . . . . ?
C8 C3 C4 N1 -179.65(19) . . . . ?
C8 C3 C4 C5 -0.3(3) . . . . ?
C8 C7 C9 O1 -179.5(2) . . . . ?
C8 C7 C9 O2 1.1(3) . . . . ?
C9 C7 C8 C3 -179.0(2) . . . . ?
C10 N1 C1 C2 179.66(19) . . . . ?
C10 N1 C1 C13 0.2(3) . . . . ?
C10 N1 C4 C3 179.83(19) . . . . ?
C10 N1 C4 C5 0.5(3) . . . . ?
C11 C2 C3 C4 116.33(19) . . . . ?
C11 C2 C3 C8 -64.0(3) . . . . ?
C12 C2 C3 C4 -119.14(19) . . . . ?
C12 C2 C3 C8 60.5(3) . . . . ?
C13 C1 C2 C3 -179.3(2) . . . . ?
C13 C1 C2 C11 63.7(3) . . . . ?
C13 C1 C2 C12 -62.4(3) . . . . ?
C13 C14 C15 C16 -172.1(2) . . . . ?
C13 C14 C15 C20 9.3(3) . . . . ?
C14 C15 C16 O3 2.9(3) . . . . ?
C14 C15 C16 C17 -177.71(19) . . . . ?
C14 C15 C20 C19 177.5(2) . . . . ?
C15 C16 C17 C18 0.2(3) . . . . ?
C16 C15 C20 C19 -1.1(3) . . . . ?
C16 C17 C18 C19 -1.2(3) . . . . ?
C17 C18 C19 N2 179.8(2) . . . . ?
C17 C18 C19 C20 1.1(3) . . . . ?
C18 C19 C20 C15 0.1(3) . . . . ?
C20 C15 C16 O3 -178.47(19) . . . . ?
C20 C15 C16 C17 0.9(3) . . . . ?
